data_7719249
loop_
_publ_author_name
'Jornet-Moll&#xe1;, Ver&#xf3;nica'
'G&#xf3;mez-Garc&#xed;a, Carlos J'
'Dolz-Lozano, Miquel J'
'Gim&#xe9;nez-Saiz, Carlos'
'Romero, Francisco M.'

_publ_section_title
;
 Synthesis, structure and slow magnetic relaxation of lanthanoid
 coordination polymers based on ethynyl-bridged picolinate ligands.
;
_journal_issue 35
_journal_name_full 'Dalton transactions (Cambridge, England : 2003)'
_journal_page_first 13143
_journal_page_last 13154
_journal_paper_doi 10.1039/d5dt01330e
_journal_volume 54
_journal_year 2025
_chemical_formula_moiety 'C30 H18 Dy N2 O10, C2 H8 N'
_chemical_formula_sum 'C32 H26 Dy N3 O10'
_chemical_formula_weight 775.06
_space_group_crystal_system monoclinic
_space_group_IT_number 15
_space_group_name_Hall '-I 2ya'
_space_group_name_H-M_alt 'I 1 2/a 1'
_atom_sites_solution_hydrogens mixed
_atom_sites_solution_primary difmap
_atom_sites_solution_secondary geom
_audit_creation_method SHELXL-2019/3
_audit_update_record
;
2024-10-21 deposited with the CCDC.	2025-08-01 downloaded from the CCDC.
;
_cell_angle_alpha 90
_cell_angle_beta 98.3972(8)
_cell_angle_gamma 90
_cell_formula_units_Z 4
_cell_length_a 11.93791(9)
_cell_length_b 10.73099(12)
_cell_length_c 24.5071(3)
_cell_measurement_reflns_used 39058
_cell_measurement_temperature 119.95(10)
_cell_measurement_theta_max 27.5680
_cell_measurement_theta_min 3.9040
_cell_volume 3105.84(6)
_computing_cell_refinement 'CrysAlisPro 1.171.39.46 (Rigaku OD, 2018)'
_computing_data_collection 'CrysAlisPro 1.171.39.46 (Rigaku OD, 2018)'
_computing_data_reduction 'CrysAlisPro 1.171.39.46 (Rigaku OD, 2018)'
_computing_structure_refinement 'SHELXL-2019/2 (Sheldrick, 2019)'
_computing_structure_solution 'SHELXL-2018/3 (Sheldrick, 2018)'
_diffrn_ambient_environment N~2~
_diffrn_ambient_temperature 119.95(10)
_diffrn_detector 'CCD plate'
_diffrn_detector_area_resol_mean 16.0267
_diffrn_detector_type Sapphire3
_diffrn_measured_fraction_theta_full 0.998
_diffrn_measured_fraction_theta_max 0.956
_diffrn_measurement_details
;
List of Runs (angles in degrees, time in seconds):

  # Type    Start    End  Width  t~exp~   \w     \q     \k     \f   Frames
#--------------------------------------------------------------------------
  1  \w    -51.00  54.00   0.75    8.00    --  -17.76  77.00   0.00  140
  2  \w    -51.00  54.00   0.75    8.00    --  -17.76  77.00 -90.00  140
  3  \w    -41.00  52.00   0.75    8.00    --  -17.76  57.00 120.00  124
  4  \w     -5.00  88.00   0.75    8.00    --   18.62  57.00 -90.00  124
  5  \w     -5.00  88.00   0.75    8.00    --   18.62  57.00   0.00  124
  6  \w     -5.00  88.00   0.75    8.00    --   18.62  57.00  60.00  124
  7  \w    -20.00  62.50   0.75    8.00    --   18.62 -99.00-150.00  110
  8  \w    -14.00  91.00   0.75    8.00    --   18.62  77.00 150.00  140
  9  \w    -20.00  26.50   0.75    8.00    --  -17.76 -99.00-180.00   62
 10  \w    -49.00  56.00   0.75    8.00    --  -17.76  38.00 -90.00  140
 11  \w    -49.00  56.00   0.75    8.00    --  -17.76  38.00 -30.00  140
 12  \w    -90.00  15.00   0.75    8.00    --  -17.76 -77.00 -90.00  140
 13  \w    -20.00  62.50   0.75    8.00    --   18.62 -99.00 -60.00  110
 14  \w    -20.00  62.50   0.75    8.00    --   18.62 -99.00  90.00  110
 15  \w    -56.00  94.00   0.75    8.00    --   18.62   0.00-150.00  200
 16  \w    -56.00  94.00   0.75    8.00    --   18.62   0.00-120.00  200
 17  \w    -56.00  94.00   0.75    8.00    --   18.62   0.00 -90.00  200
 18  \w    -56.00  94.00   0.75    8.00    --   18.62   0.00 -60.00  200
 19  \w    -56.00  60.25   0.75    8.00    --   18.62   0.00 -30.00  155
 20  \w    -56.00  94.00   0.75    8.00    --   18.62   0.00-180.00  200
;
_diffrn_measurement_device_type 'four-circle diffractometer'
_diffrn_measurement_method '\w scans'
_diffrn_orient_matrix_type 'CrysAlisPro convention (1999,Acta A55,543-557)'
_diffrn_orient_matrix_UB_11 0.0018853000
_diffrn_orient_matrix_UB_12 -0.0646052000
_diffrn_orient_matrix_UB_13 0.0061733000
_diffrn_orient_matrix_UB_21 0.0446943000
_diffrn_orient_matrix_UB_22 0.0107633000
_diffrn_orient_matrix_UB_23 0.0219384000
_diffrn_orient_matrix_UB_31 -0.0400531000
_diffrn_orient_matrix_UB_32 0.0089283000
_diffrn_orient_matrix_UB_33 0.0183553000
_diffrn_radiation_monochromator mirror
_diffrn_radiation_probe x-ray
_diffrn_radiation_type MoK\a
_diffrn_radiation_wavelength 0.71073
_diffrn_reflns_av_R_equivalents 0.0364
_diffrn_reflns_av_unetI/netI 0.0161
_diffrn_reflns_Laue_measured_fraction_full 0.998
_diffrn_reflns_Laue_measured_fraction_max 0.956
_diffrn_reflns_limit_h_max 15
_diffrn_reflns_limit_h_min -15
_diffrn_reflns_limit_k_max 13
_diffrn_reflns_limit_k_min -13
_diffrn_reflns_limit_l_max 30
_diffrn_reflns_limit_l_min -31
_diffrn_reflns_number 58070
_diffrn_reflns_point_group_measured_fraction_full 0.998
_diffrn_reflns_point_group_measured_fraction_max 0.956
_diffrn_reflns_theta_full 25.242
_diffrn_reflns_theta_max 27.776
_diffrn_reflns_theta_min 3.202
_diffrn_source 'micro-focus sealed X-ray tube'
_diffrn_source_type 'SuperNova (Mo) X-ray Source'
_exptl_absorpt_coefficient_mu 2.469
_exptl_absorpt_correction_T_max 1.000
_exptl_absorpt_correction_T_min 0.446
_exptl_absorpt_correction_type gaussian
_exptl_absorpt_process_details
;
CrysAlisPro 1.171.39.46 (Rigaku Oxford Diffraction, 2018)
Numerical absorption correction based on gaussian integration over
			a multifaceted crystal model
Empirical absorption correction using spherical harmonics,
 implemented in SCALE3 ABSPACK scaling algorithm.
;
_exptl_crystal_colour colourless
_exptl_crystal_density_diffrn 1.658
_exptl_crystal_description spearhead
_exptl_crystal_F_000 1540
_exptl_crystal_preparation 'Magnetic properties'
_exptl_crystal_recrystallization_method 'Solvothermal (DMF/H2O)'
_exptl_crystal_size_max 0.336
_exptl_crystal_size_mid 0.154
_exptl_crystal_size_min 0.085
_refine_diff_density_max 0.852
_refine_diff_density_min -0.368
_refine_diff_density_rms 0.072
_refine_ls_extinction_method none
_refine_ls_goodness_of_fit_ref 1.119
_refine_ls_hydrogen_treatment hetero
_refine_ls_matrix_type full
_refine_ls_number_parameters 218
_refine_ls_number_reflns 3495
_refine_ls_number_restraints 0
_refine_ls_restrained_S_all 1.119
_refine_ls_R_factor_all 0.0184
_refine_ls_R_factor_gt 0.0159
_refine_ls_shift/su_max 0.002
_refine_ls_shift/su_mean 0.000
_refine_ls_structure_factor_coef Fsqd
_refine_ls_weighting_details 'w=1/[\s^2^(Fo^2^)+(0.0165P)^2^+4.4712P] where P=(Fo^2^+2Fc^2^)/3'
_refine_ls_weighting_scheme calc
_refine_ls_wR_factor_gt 0.0371
_refine_ls_wR_factor_ref 0.0391
_reflns_Friedel_coverage 0.000
_reflns_number_gt 3315
_reflns_number_total 3495
_reflns_threshold_expression 'I > 2\s(I)'
_cod_data_source_file d5dt01330e2.cif
_cod_data_source_block picCOODy-c4
_cod_depositor_comments 'Adding full bibliography for 7719245--7719249.cif.'
_cod_original_sg_symbol_H-M 'I 2/a'
_cod_database_code 7719249
_shelx_shelxl_version_number 2019/3
_shelx_space_group_comment
;
The symmetry employed for this shelxl refinement is uniquely defined
by the following loop, which should always be used as a source of
symmetry information in preference to the above space-group names.
They are only intended as comments.
;
_shelx_estimated_absorpt_t_min 0.491
_shelx_estimated_absorpt_t_max 0.818

loop_
_space_group_symop_operation_xyz
'x, y, z'
'-x+1/2, y, -z'
'x+1/2, y+1/2, z+1/2'
'-x+1, y+1/2, -z+1/2'
'-x, -y, -z'
'x-1/2, -y, z'
'-x+1/2, -y+1/2, -z+1/2'
'x, -y+1/2, z+1/2'

loop_
_atom_site_label
_atom_site_type_symbol
_atom_site_fract_x
_atom_site_fract_y
_atom_site_fract_z
_atom_site_U_iso_or_equiv
_atom_site_adp_type
_atom_site_occupancy
_atom_site_site_symmetry_order
_atom_site_calc_flag
_atom_site_refinement_flags_posn
_atom_site_refinement_flags_adp
_atom_site_refinement_flags_occupancy
_atom_site_disorder_assembly
_atom_site_disorder_group
Dy1 Dy 0.750000 0.56207(2) 0.000000 0.01316(4) Uani 1 2 d S T P . .
O1 O 0.68338(11) 0.48450(12) 0.07760(5) 0.0200(3) Uani 1 1 d . . . . .
O2 O 0.79192(11) 0.33420(13) 0.12051(6) 0.0257(3) Uani 1 1 d . . . . .
O3 O 0.07365(10) 0.16793(11) 0.49524(5) 0.0173(2) Uani 1 1 d . . . . .
O4 O -0.05514(11) 0.30564(13) 0.45699(6) 0.0266(3) Uani 1 1 d . . . . .
O1W O 0.87831(11) 0.40812(13) 0.03504(6) 0.0210(3) Uani 1 1 d . . . . .
H1WA H 0.938(2) 0.387(2) 0.0266(10) 0.032 Uiso 1 1 d . U . . .
H1WB H 0.864(2) 0.380(2) 0.0634(11) 0.032 Uiso 1 1 d . U . . .
N1 N 0.21432(12) 0.22858(14) 0.42549(6) 0.0187(3) Uani 1 1 d . . . . .
C1 C 0.70695(15) 0.40378(18) 0.11510(7) 0.0191(4) Uani 1 1 d . . . . .
C2 C 0.62721(15) 0.39382(18) 0.15716(7) 0.0195(4) Uani 1 1 d . . . . .
C3 C 0.64704(16) 0.3068(2) 0.19927(8) 0.0277(4) Uani 1 1 d . . . . .
H3 H 0.710549 0.252857 0.201131 0.033 Uiso 1 1 calc R U . . .
C4 C 0.57520(17) 0.2978(2) 0.23867(8) 0.0305(5) Uani 1 1 d . . . . .
H4 H 0.590413 0.238903 0.267735 0.037 Uiso 1 1 calc R U . . .
C5 C 0.48069(16) 0.37502(19) 0.23574(8) 0.0233(4) Uani 1 1 d . . . . .
C6 C 0.45999(16) 0.46160(19) 0.19313(8) 0.0241(4) Uani 1 1 d . . . . .
H6 H 0.395642 0.514505 0.190658 0.029 Uiso 1 1 calc R U . . .
C7 C 0.53313(16) 0.47063(19) 0.15437(8) 0.0229(4) Uani 1 1 d . . . . .
H7 H 0.518707 0.530166 0.125509 0.027 Uiso 1 1 calc R U . . .
C8 C 0.03587(14) 0.24991(16) 0.45965(7) 0.0174(3) Uani 1 1 d . . . . .
C9 C 0.11097(14) 0.28110(17) 0.41709(7) 0.0176(3) Uani 1 1 d . . . . .
C10 C 0.07583(15) 0.35915(18) 0.37287(8) 0.0234(4) Uani 1 1 d . . . . .
H10 H 0.002349 0.395146 0.368286 0.028 Uiso 1 1 calc R U . . .
C11 C 0.14900(17) 0.3838(2) 0.33562(8) 0.0270(4) Uani 1 1 d . . . . .
H11 H 0.126260 0.436065 0.304696 0.032 Uiso 1 1 calc R U . . .
C12 C 0.25708(16) 0.33090(19) 0.34397(8) 0.0240(4) Uani 1 1 d . . . . .
C13 C 0.28560(15) 0.25404(18) 0.38977(8) 0.0222(4) Uani 1 1 d . . . . .
H13 H 0.359119 0.218155 0.395833 0.027 Uiso 1 1 calc R U . . .
C14 C 0.33697(17) 0.3514(2) 0.30667(8) 0.0270(4) Uani 1 1 d . . . . .
C15 C 0.40336(16) 0.3634(2) 0.27509(8) 0.0265(4) Uani 1 1 d . . . . .
N2 N -0.250000 0.3419(2) 0.500000 0.0260(5) Uani 1 2 d S T P . .
H2N H -0.197(2) 0.293(2) 0.4890(10) 0.039 Uiso 1 1 d . U . . .
C16 C -0.3022(2) 0.4183(2) 0.45312(11) 0.0378(5) Uani 1 1 d . . . . .
H16A H -0.335688 0.363705 0.423050 0.057 Uiso 1 1 calc R U . . .
H16B H -0.361351 0.471031 0.464844 0.057 Uiso 1 1 calc R U . . .
H16C H -0.244275 0.471025 0.440293 0.057 Uiso 1 1 calc R U . . .

loop_
_atom_site_aniso_label
_atom_site_aniso_U_11
_atom_site_aniso_U_22
_atom_site_aniso_U_33
_atom_site_aniso_U_23
_atom_site_aniso_U_13
_atom_site_aniso_U_12
Dy1 0.01145(6) 0.01735(6) 0.01245(6) 0.000 0.00762(4) 0.000
O1 0.0216(6) 0.0247(7) 0.0161(6) 0.0050(5) 0.0110(5) 0.0014(5)
O2 0.0199(6) 0.0349(8) 0.0249(7) 0.0091(6) 0.0119(5) 0.0045(6)
O3 0.0141(6) 0.0222(6) 0.0175(6) 0.0020(5) 0.0085(5) 0.0008(5)
O4 0.0185(6) 0.0309(7) 0.0337(8) 0.0099(6) 0.0153(6) 0.0079(6)
O1W 0.0165(6) 0.0288(7) 0.0205(7) 0.0058(6) 0.0118(5) 0.0059(5)
N1 0.0154(7) 0.0235(8) 0.0189(8) 0.0029(6) 0.0086(6) 0.0006(6)
C1 0.0175(8) 0.0251(9) 0.0158(9) 0.0000(7) 0.0058(7) -0.0031(7)
C2 0.0170(8) 0.0273(9) 0.0153(9) 0.0020(7) 0.0063(7) -0.0031(7)
C3 0.0193(9) 0.0397(11) 0.0255(10) 0.0108(9) 0.0087(8) 0.0053(8)
C4 0.0246(10) 0.0439(12) 0.0249(10) 0.0175(9) 0.0097(8) 0.0036(9)
C5 0.0187(9) 0.0342(11) 0.0186(9) 0.0033(8) 0.0082(7) -0.0035(8)
C6 0.0202(9) 0.0323(10) 0.0217(10) 0.0036(8) 0.0094(7) 0.0027(8)
C7 0.0226(9) 0.0288(10) 0.0189(9) 0.0069(8) 0.0086(7) 0.0007(8)
C8 0.0155(8) 0.0200(8) 0.0185(9) -0.0011(7) 0.0081(7) -0.0022(7)
C9 0.0143(8) 0.0224(9) 0.0178(9) -0.0001(7) 0.0072(7) -0.0014(7)
C10 0.0160(8) 0.0308(10) 0.0242(10) 0.0048(8) 0.0057(7) 0.0019(7)
C11 0.0240(10) 0.0365(11) 0.0214(10) 0.0106(8) 0.0065(8) 0.0016(8)
C12 0.0203(9) 0.0325(10) 0.0211(9) 0.0045(8) 0.0097(7) -0.0013(8)
C13 0.0159(8) 0.0307(10) 0.0225(9) 0.0050(8) 0.0112(7) 0.0016(7)
C14 0.0240(10) 0.0359(11) 0.0227(10) 0.0083(8) 0.0083(8) 0.0005(8)
C15 0.0221(9) 0.0369(11) 0.0218(10) 0.0067(8) 0.0076(8) -0.0006(8)
N2 0.0212(11) 0.0202(11) 0.0405(15) 0.000 0.0181(10) 0.000
C16 0.0366(12) 0.0290(11) 0.0499(15) 0.0091(10) 0.0134(11) 0.0059(9)

loop_
_atom_type_symbol
_atom_type_description
_atom_type_scat_dispersion_real
_atom_type_scat_dispersion_imag
_atom_type_scat_source
C C 0.0033 0.0016 'International Tables Vol C Tables 4.2.6.8 and 6.1.1.4'
H H 0.0000 0.0000 'International Tables Vol C Tables 4.2.6.8 and 6.1.1.4'
N N 0.0061 0.0033 'International Tables Vol C Tables 4.2.6.8 and 6.1.1.4'
O O 0.0106 0.0060 'International Tables Vol C Tables 4.2.6.8 and 6.1.1.4'
Dy Dy -0.1892 4.4098 'International Tables Vol C Tables 4.2.6.8 and 6.1.1.4'

loop_
_geom_angle_atom_site_label_1
_geom_angle_atom_site_label_2
_geom_angle_atom_site_label_3
_geom_angle
_geom_angle_site_symmetry_1
_geom_angle_site_symmetry_3
_geom_angle_publ_flag
O1 Dy1 O1 137.96(6) . 2_655 ?
O1 Dy1 O1W 76.24(5) . 2_655 ?
O1 Dy1 O1W 74.29(5) 2_655 2_655 ?
O1 Dy1 O1W 74.29(5) . . ?
O1 Dy1 O1W 76.24(5) 2_655 . ?
O1W Dy1 O1W 89.69(7) 2_655 . ?
O1 Dy1 O3 122.52(4) . 4 ?
O1 Dy1 O3 78.74(4) 2_655 4 ?
O1W Dy1 O3 152.34(5) 2_655 4 ?
O1W Dy1 O3 77.94(4) . 4 ?
O1 Dy1 O3 78.74(4) . 3_554 ?
O1 Dy1 O3 122.52(4) 2_655 3_554 ?
O1W Dy1 O3 77.94(4) 2_655 3_554 ?
O1W Dy1 O3 152.34(5) . 3_554 ?
O3 Dy1 O3 122.98(6) 4 3_554 ?
O1 Dy1 N1 72.86(5) . 4 ?
O1 Dy1 N1 142.96(5) 2_655 4 ?
O1W Dy1 N1 142.57(5) 2_655 4 ?
O1W Dy1 N1 101.60(5) . 4 ?
O3 Dy1 N1 64.89(4) 4 4 ?
O3 Dy1 N1 75.78(4) 3_554 4 ?
O1 Dy1 N1 142.96(5) . 3_554 ?
O1 Dy1 N1 72.86(5) 2_655 3_554 ?
O1W Dy1 N1 101.60(5) 2_655 3_554 ?
O1W Dy1 N1 142.57(5) . 3_554 ?
O3 Dy1 N1 75.78(4) 4 3_554 ?
O3 Dy1 N1 64.89(4) 3_554 3_554 ?
N1 Dy1 N1 90.85(7) 4 3_554 ?
C1 O1 Dy1 140.80(12) . . ?
C8 O3 Dy1 125.82(10) . 3_445 ?
Dy1 O1W H1WA 131.8(18) . . ?
Dy1 O1W H1WB 112.6(18) . . ?
H1WA O1W H1WB 115(2) . . ?
C13 N1 C9 118.18(16) . . ?
C13 N1 Dy1 123.92(12) . 3_445 ?
C9 N1 Dy1 117.23(11) . 3_445 ?
O2 C1 O1 125.23(16) . . ?
O2 C1 C2 117.98(16) . . ?
O1 C1 C2 116.77(16) . . ?
C3 C2 C7 119.09(17) . . ?
C3 C2 C1 120.08(17) . . ?
C7 C2 C1 120.83(16) . . ?
C4 C3 C2 120.68(18) . . ?
C4 C3 H3 119.7 . . ?
C2 C3 H3 119.7 . . ?
C3 C4 C5 120.12(18) . . ?
C3 C4 H4 119.9 . . ?
C5 C4 H4 119.9 . . ?
C6 C5 C4 119.27(17) . . ?
C6 C5 C15 120.08(18) . . ?
C4 C5 C15 120.62(18) . . ?
C7 C6 C5 120.04(18) . . ?
C7 C6 H6 120.0 . . ?
C5 C6 H6 120.0 . . ?
C6 C7 C2 120.79(18) . . ?
C6 C7 H7 119.6 . . ?
C2 C7 H7 119.6 . . ?
O4 C8 O3 126.29(16) . . ?
O4 C8 C9 117.63(16) . . ?
O3 C8 C9 116.08(15) . . ?
N1 C9 C10 122.64(16) . . ?
N1 C9 C8 115.20(15) . . ?
C10 C9 C8 122.15(16) . . ?
C11 C10 C9 119.04(17) . . ?
C11 C10 H10 120.5 . . ?
C9 C10 H10 120.5 . . ?
C10 C11 C12 119.09(18) . . ?
C10 C11 H11 120.5 . . ?
C12 C11 H11 120.5 . . ?
C13 C12 C11 118.03(17) . . ?
C13 C12 C14 119.85(17) . . ?
C11 C12 C14 122.11(18) . . ?
N1 C13 C12 123.00(17) . . ?
N1 C13 H13 118.5 . . ?
C12 C13 H13 118.5 . . ?
C15 C14 C12 177.3(2) . . ?
C14 C15 C5 178.0(2) . . ?
C16 N2 C16 112.4(2) 2_456 . ?
C16 N2 H2N 108.9(16) 2_456 . ?
C16 N2 H2N 109.2(16) . . ?
C16 N2 H2N 109.2(16) 2_456 2_456 ?
C16 N2 H2N 108.9(16) . 2_456 ?
H2N N2 H2N 108(3) . 2_456 ?
N2 C16 H16A 109.5 . . ?
N2 C16 H16B 109.5 . . ?
H16A C16 H16B 109.5 . . ?
N2 C16 H16C 109.5 . . ?
H16A C16 H16C 109.5 . . ?
H16B C16 H16C 109.5 . . ?

loop_
_geom_bond_atom_site_label_1
_geom_bond_atom_site_label_2
_geom_bond_distance
_geom_bond_site_symmetry_2
_geom_bond_publ_flag
Dy1 O1 2.3204(12) . ?
Dy1 O1 2.3204(12) 2_655 ?
Dy1 O1W 2.3299(13) 2_655 ?
Dy1 O1W 2.3299(13) . ?
Dy1 O3 2.3801(12) 4 ?
Dy1 O3 2.3801(12) 3_554 ?
Dy1 N1 2.5460(15) 4 ?
Dy1 N1 2.5460(15) 3_554 ?
O1 C1 1.264(2) . ?
O2 C1 1.251(2) . ?
O3 C8 1.274(2) . ?
O4 C8 1.234(2) . ?
O1W H1WA 0.81(3) . ?
O1W H1WB 0.80(3) . ?
N1 C13 1.335(2) . ?
N1 C9 1.345(2) . ?
C1 C2 1.506(2) . ?
C2 C3 1.386(3) . ?
C2 C7 1.387(3) . ?
C3 C4 1.385(3) . ?
C3 H3 0.9500 . ?
C4 C5 1.393(3) . ?
C4 H4 0.9500 . ?
C5 C6 1.393(3) . ?
C5 C15 1.435(3) . ?
C6 C7 1.384(3) . ?
C6 H6 0.9500 . ?
C7 H7 0.9500 . ?
C8 C9 1.509(2) . ?
C9 C10 1.385(3) . ?
C10 C11 1.378(3) . ?
C10 H10 0.9500 . ?
C11 C12 1.397(3) . ?
C11 H11 0.9500 . ?
C12 C13 1.394(3) . ?
C12 C14 1.431(3) . ?
C13 H13 0.9500 . ?
C14 C15 1.193(3) . ?
N2 C16 1.473(3) 2_456 ?
N2 C16 1.473(3) . ?
N2 H2N 0.90(2) . ?
N2 H2N 0.90(2) 2_456 ?
C16 H16A 0.9800 . ?
C16 H16B 0.9800 . ?
C16 H16C 0.9800 . ?

loop_
_geom_hbond_atom_site_label_D
_geom_hbond_atom_site_label_H
_geom_hbond_atom_site_label_A
_geom_hbond_distance_DH
_geom_hbond_distance_HA
_geom_hbond_distance_DA
_geom_hbond_angle_DHA
_geom_hbond_site_symmetry_A
_geom_hbond_publ_flag
O1W H1WA O3 0.81(3) 1.98(3) 2.7783(18) 172(2) 8_654 yes
O1W H1WB O2 0.80(3) 1.82(3) 2.5907(19) 163(2) . yes
N2 H2N O4 0.90(2) 1.97(2) 2.7184(13) 140(2) . yes

loop_
_geom_torsion_atom_site_label_1
_geom_torsion_atom_site_label_2
_geom_torsion_atom_site_label_3
_geom_torsion_atom_site_label_4
_geom_torsion
_geom_torsion_site_symmetry_1
_geom_torsion_site_symmetry_2
_geom_torsion_site_symmetry_3
_geom_torsion_site_symmetry_4
_geom_torsion_publ_flag
Dy1 O1 C1 O2 2.1(3) . . . . ?
Dy1 O1 C1 C2 -179.46(12) . . . . ?
O2 C1 C2 C3 -2.0(3) . . . . ?
O1 C1 C2 C3 179.52(18) . . . . ?
O2 C1 C2 C7 178.25(18) . . . . ?
O1 C1 C2 C7 -0.3(3) . . . . ?
C7 C2 C3 C4 -1.1(3) . . . . ?
C1 C2 C3 C4 179.12(19) . . . . ?
C2 C3 C4 C5 1.2(3) . . . . ?
C3 C4 C5 C6 -0.5(3) . . . . ?
C3 C4 C5 C15 177.6(2) . . . . ?
C4 C5 C6 C7 -0.2(3) . . . . ?
C15 C5 C6 C7 -178.38(19) . . . . ?
C5 C6 C7 C2 0.3(3) . . . . ?
C3 C2 C7 C6 0.4(3) . . . . ?
C1 C2 C7 C6 -179.85(18) . . . . ?
Dy1 O3 C8 O4 -179.67(14) 3_445 . . . ?
Dy1 O3 C8 C9 0.1(2) 3_445 . . . ?
C13 N1 C9 C10 0.5(3) . . . . ?
Dy1 N1 C9 C10 -170.49(14) 3_445 . . . ?
C13 N1 C9 C8 -178.95(16) . . . . ?
Dy1 N1 C9 C8 10.0(2) 3_445 . . . ?
O4 C8 C9 N1 172.75(16) . . . . ?
O3 C8 C9 N1 -7.0(2) . . . . ?
O4 C8 C9 C10 -6.7(3) . . . . ?
O3 C8 C9 C10 173.49(17) . . . . ?
N1 C9 C10 C11 0.4(3) . . . . ?
C8 C9 C10 C11 179.85(18) . . . . ?
C9 C10 C11 C12 -0.9(3) . . . . ?
C10 C11 C12 C13 0.6(3) . . . . ?
C10 C11 C12 C14 179.3(2) . . . . ?
C9 N1 C13 C12 -0.9(3) . . . . ?
Dy1 N1 C13 C12 169.45(15) 3_445 . . . ?
C11 C12 C13 N1 0.4(3) . . . . ?
C14 C12 C13 N1 -178.38(19) . . . . ?
